data_4032049
loop_
_publ_author_name
'Kotha, Sambasivarao'
'Gunta, Rama'

_publ_section_title
;
 Bridgehead vicinal diallylation of norbornene derivatives and extension
 to propellane derivatives via ring-closing metathesis.
;
_journal_name_full 'Beilstein journal of organic chemistry'
_journal_page_first 1877
_journal_page_last 1883
_journal_paper_doi 10.3762/bjoc.12.177
_journal_volume 12
_journal_year 2016
_chemical_formula_moiety 'C21 H18 O2'
_chemical_formula_sum 'C21 H18 O2'
_chemical_formula_weight 302.35
_space_group_crystal_system triclinic
_space_group_IT_number 2
_space_group_name_Hall '-P 1'
_space_group_name_H-M_alt 'P -1'
_symmetry_space_group_name_Hall '-P 1'
_symmetry_space_group_name_H-M 'P -1'
_atom_sites_solution_hydrogens geom
_atom_sites_solution_primary direct
_audit_creation_date 2016-01-15
_audit_creation_method
;
Olex2 1.2
(compiled 2015.01.26 svn.r3150 for OlexSys, GUI svn.r4998)
;
_cell_angle_alpha 88.457(13)
_cell_angle_beta 79.0900(10)
_cell_angle_gamma 79.868(12)
_cell_formula_units_Z 2
_cell_length_a 7.524(3)
_cell_length_b 8.498(3)
_cell_length_c 12.116(5)
_cell_measurement_reflns_used 2385
_cell_measurement_temperature 150
_cell_measurement_theta_max 29.1
_cell_measurement_theta_min 3.0
_cell_volume 748.8(5)
_computing_cell_refinement
;
CrystalClear-SM Expert 2.1 b28 (Rigaku, 2013)
;
_computing_data_collection
;
CrystalClear-SM Expert 2.1 b28 (Rigaku, 2013)
;
_computing_data_reduction
;
CrystalClear-SM Expert 2.1 b28 (Rigaku, 2013)
;
_computing_molecular_graphics 'Olex2 (Dolomanov et al., 2009)'
_computing_publication_material 'Olex2 (Dolomanov et al., 2009)'
_computing_structure_refinement 'ShelXL (Sheldrick, 2008)'
_computing_structure_solution 'ShelXT (Sheldrick, 2015)'
_diffrn_ambient_temperature 150
_diffrn_detector CCD
_diffrn_detector_area_resol_mean 28.5714
_diffrn_measured_fraction_theta_full 0.996
_diffrn_measured_fraction_theta_max 0.996
_diffrn_measurement_details
;
scan:
    Number of images: 360
               Slice: -110.0000 - 70.0000
         Image width: 0.5000
            Exp time: 8.0000
       Rotation axis: Omega
               Omega: 0.0000
               Kappa: 0.0000
                 Phi: -108.0000
                 XTD: 44.9796
              2theta: -19.9522
scan:
    Number of images: 176
               Slice: -69.0000 - 19.0000
         Image width: 0.5000
            Exp time: 8.0000
       Rotation axis: Omega
               Omega: 0.0000
               Kappa: -72.0000
                 Phi: -180.0000
                 XTD: 44.9796
              2theta: -19.9522
scan:
    Number of images: 160
               Slice: -61.0000 - 19.0000
         Image width: 0.5000
            Exp time: 8.0000
       Rotation axis: Omega
               Omega: 0.0000
               Kappa: -72.0000
                 Phi: 36.0000
                 XTD: 44.9796
              2theta: -19.9522
scan:
    Number of images: 117
               Slice: -73.0000 - -14.5000
         Image width: 0.5000
            Exp time: 8.0000
       Rotation axis: Omega
               Omega: 0.0000
               Kappa: -72.0000
                 Phi: -36.0000
                 XTD: 44.9796
              2theta: -19.9522
scan:
    Number of images: 360
               Slice: -110.0000 - 70.0000
         Image width: 0.5000
            Exp time: 8.0000
       Rotation axis: Omega
               Omega: 0.0000
               Kappa: 0.0000
                 Phi: -36.0000
                 XTD: 44.9796
              2theta: -19.9522
scan:
    Number of images: 189
               Slice: -75.5000 - 19.0000
         Image width: 0.5000
            Exp time: 8.0000
       Rotation axis: Omega
               Omega: 0.0000
               Kappa: -72.0000
                 Phi: -108.0000
                 XTD: 44.9796
              2theta: -19.9522
scan:
    Number of images: 205
               Slice: -58.5000 - 44.0000
         Image width: 0.5000
            Exp time: 8.0000
       Rotation axis: Omega
               Omega: 0.0000
               Kappa: 72.0000
                 Phi: 108.0000
                 XTD: 44.9796
              2theta: -19.9522
scan:
    Number of images: 61
               Slice: -25.0000 - 5.5000
         Image width: 0.5000
            Exp time: 8.0000
       Rotation axis: Omega
               Omega: 0.0000
               Kappa: -72.0000
                 Phi: 108.0000
                 XTD: 44.9796
              2theta: -19.9522
;
_diffrn_measurement_device
;
AFC12 (Right): Kappa 3 circle
;
_diffrn_measurement_device_type
;
Rigaku Saturn724+ (4x4 bin mode)
;
_diffrn_measurement_method 'profile data from \w-scans'
_diffrn_measurement_specimen_support Fiber
_diffrn_orient_matrix_type XPlain
_diffrn_orient_matrix_UB_11 0.078517
_diffrn_orient_matrix_UB_12 -0.100864
_diffrn_orient_matrix_UB_13 -0.050533
_diffrn_orient_matrix_UB_21 -0.102240
_diffrn_orient_matrix_UB_22 -0.022277
_diffrn_orient_matrix_UB_23 -0.057809
_diffrn_orient_matrix_UB_31 0.016702
_diffrn_orient_matrix_UB_32 0.061781
_diffrn_orient_matrix_UB_33 -0.054492
_diffrn_radiation_monochromator Confocal
_diffrn_radiation_type MoK\a
_diffrn_radiation_wavelength 0.7107
_diffrn_reflns_av_R_equivalents 0.1192
_diffrn_reflns_av_unetI/netI 0.1107
_diffrn_reflns_Laue_measured_fraction_full 0.996
_diffrn_reflns_Laue_measured_fraction_max 0.996
_diffrn_reflns_limit_h_max 8
_diffrn_reflns_limit_h_min -8
_diffrn_reflns_limit_k_max 10
_diffrn_reflns_limit_k_min -10
_diffrn_reflns_limit_l_max 14
_diffrn_reflns_limit_l_min -14
_diffrn_reflns_number 11371
_diffrn_reflns_point_group_measured_fraction_full 0.996
_diffrn_reflns_point_group_measured_fraction_max 0.996
_diffrn_reflns_theta_full 24.988
_diffrn_reflns_theta_max 24.988
_diffrn_reflns_theta_min 2.995
_diffrn_source MicroMax003_Mo
_diffrn_source_current 0.6
_diffrn_source_power 0.0
_diffrn_source_voltage 50.0
_exptl_absorpt_coefficient_mu 0.085
_exptl_absorpt_correction_T_max 0.993
_exptl_absorpt_correction_T_min 0.987
_exptl_absorpt_correction_type numerical
_exptl_absorpt_process_details 'NUMABS (Rigaku, 1999)'
_exptl_crystal_colour white
_exptl_crystal_colour_primary white
_exptl_crystal_density_diffrn 1.341
_exptl_crystal_description irregular
_exptl_crystal_F_000 320
_exptl_crystal_size_max 0.21
_exptl_crystal_size_mid 0.14
_exptl_crystal_size_min 0.12
_refine_diff_density_max 0.203
_refine_diff_density_min -0.242
_refine_diff_density_rms 0.056
_refine_ls_extinction_method none
_refine_ls_goodness_of_fit_ref 0.840
_refine_ls_hydrogen_treatment constr
_refine_ls_matrix_type full
_refine_ls_number_parameters 208
_refine_ls_number_reflns 2618
_refine_ls_number_restraints 0
_refine_ls_restrained_S_all 0.840
_refine_ls_R_factor_all 0.0680
_refine_ls_R_factor_gt 0.0429
_refine_ls_shift/su_max 0.000
_refine_ls_shift/su_mean 0.000
_refine_ls_structure_factor_coef Fsqd
_refine_ls_weighting_details 'w=1/[\s^2^(Fo^2^)+(0.0271P)^2^] where P=(Fo^2^+2Fc^2^)/3'
_refine_ls_weighting_scheme calc
_refine_ls_wR_factor_gt 0.0905
_refine_ls_wR_factor_ref 0.1026
_reflns_Friedel_coverage 0.000
_reflns_number_gt 1519
_reflns_number_total 2618
_reflns_shell_number_unique_all 3984
_reflns_threshold_expression 'I > 2\s(I)'
_cod_data_source_file 1b-shelxl.cif
_cod_data_source_block shelxl
_cod_depositor_comments 'Adding full bibliography for 4032046--4032049.cif.'
_cod_database_code 4032049
_shelx_space_group_comment
;
The symmetry employed for this shelxl refinement is uniquely defined
by the following loop, which should always be used as a source of
symmetry information in preference to the above space-group names.
They are only intended as comments.
;
_olex2_refinement_description
;
1. Fixed Uiso
 At 1.2 times of:
  All C(H) groups, All C(H,H) groups
2.a Ternary CH refined with riding coordinates:
 C007(H007), C00B(H00B)
2.b Secondary CH2 refined with riding coordinates:
 C00H(H00D,H00G), C00I(H00H,H00I), C00L(H00L,H00M), C00N(H00O,H00P)
2.c Aromatic/amide H refined with riding coordinates:
 C006(H006), C00A(H00A), C00C(H00C), C00E(H00E), C00F(H00F), C00J(H00J),
 C00K(H00K), C00M(H00N)
;
_shelx_shelxl_version_number 2014/7
_olex2_submission_special_instructions 'No special instructions were received'

loop_
_space_group_symop_operation_xyz
'x, y, z'
'-x, -y, -z'

loop_
_atom_site_label
_atom_site_type_symbol
_atom_site_fract_x
_atom_site_fract_y
_atom_site_fract_z
_atom_site_U_iso_or_equiv
_atom_site_adp_type
_atom_site_occupancy
_atom_site_site_symmetry_order
_atom_site_calc_flag
_atom_site_refinement_flags_posn
O001 O 0.1059(2) 0.17740(15) 0.15033(13) 0.0323(4) Uani 1 1 d .
O002 O 0.5052(2) 0.54425(15) 0.30926(13) 0.0365(4) Uani 1 1 d .
C003 C 0.2328(3) 0.5318(2) 0.24378(16) 0.0196(5) Uani 1 1 d .
C004 C 0.1286(3) 0.4367(2) 0.20215(17) 0.0199(5) Uani 1 1 d .
C005 C 0.1750(3) 0.2595(2) 0.20671(18) 0.0207(5) Uani 1 1 d .
C006 C 0.1886(3) 0.6986(2) 0.23513(17) 0.0240(5) Uani 1 1 d .
H006 H 0.2585 0.7633 0.2623 0.029 Uiso 1 1 calc R
C007 C 0.4511(3) 0.0501(2) 0.21031(17) 0.0198(5) Uani 1 1 d .
H007 H 0.4072 -0.0093 0.1558 0.024 Uiso 1 1 calc R
C008 C 0.3014(3) 0.1783(2) 0.28339(16) 0.0182(5) Uani 1 1 d .
C009 C 0.3944(3) 0.4613(2) 0.29309(17) 0.0220(5) Uani 1 1 d .
C00A C 0.6623(3) 0.0414(2) 0.32536(17) 0.0231(5) Uani 1 1 d .
H00A H 0.7425 0.0105 0.3748 0.028 Uiso 1 1 calc R
C00B C 0.6233(3) 0.2060(2) 0.27383(17) 0.0213(5) Uani 1 1 d .
H00B H 0.7181 0.2724 0.2711 0.026 Uiso 1 1 calc R
C00C C 0.5616(3) -0.0500(2) 0.28725(17) 0.0234(5) Uani 1 1 d .
H00C H 0.5592 -0.1569 0.3047 0.028 Uiso 1 1 calc R
C00D C 0.5892(3) 0.1565(2) 0.16097(17) 0.0195(5) Uani 1 1 d .
C00E C -0.0181(3) 0.5065(2) 0.15183(18) 0.0265(6) Uani 1 1 d .
H00E H -0.0866 0.4427 0.1224 0.032 Uiso 1 1 calc R
C00F C 0.0422(3) 0.7669(2) 0.18666(18) 0.0276(6) Uani 1 1 d .
H00F H 0.0133 0.8775 0.1815 0.033 Uiso 1 1 calc R
C00G C 0.4205(3) 0.2859(2) 0.32923(17) 0.0190(5) Uani 1 1 d .
C00H C 0.5766(3) 0.2616(2) 0.05986(18) 0.0280(6) Uani 1 1 d .
H00D H 0.6064 0.3678 0.0626 0.034 Uiso 1 1 calc R
H00G H 0.4808 0.2533 0.0179 0.034 Uiso 1 1 calc R
C00I C 0.1738(3) 0.1050(2) 0.38020(17) 0.0256(6) Uani 1 1 d .
H00H H 0.0811 0.0630 0.3498 0.031 Uiso 1 1 calc R
H00I H 0.2458 0.0171 0.4137 0.031 Uiso 1 1 calc R
C00J C -0.0612(3) 0.6718(2) 0.14594(19) 0.0301(6) Uani 1 1 d .
H00J H -0.1608 0.7186 0.1142 0.036 Uiso 1 1 calc R
C00K C 0.1836(3) 0.3169(2) 0.50783(19) 0.0299(6) Uani 1 1 d .
H00K H 0.1319 0.3937 0.5633 0.036 Uiso 1 1 calc R
C00L C 0.7310(3) 0.1195(2) 0.05741(17) 0.0284(6) Uani 1 1 d .
H00L H 0.7277 0.0265 0.0136 0.034 Uiso 1 1 calc R
H00M H 0.8532 0.1409 0.0582 0.034 Uiso 1 1 calc R
C00M C 0.0815(3) 0.2285(2) 0.46887(18) 0.0291(6) Uani 1 1 d .
H00N H -0.0446 0.2421 0.4956 0.035 Uiso 1 1 calc R
C00N C 0.3871(3) 0.2897(2) 0.45960(17) 0.0266(6) Uani 1 1 d .
H00O H 0.4458 0.1891 0.4869 0.032 Uiso 1 1 calc R
H00P H 0.4415 0.3746 0.4844 0.032 Uiso 1 1 calc R

loop_
_atom_site_aniso_label
_atom_site_aniso_U_11
_atom_site_aniso_U_22
_atom_site_aniso_U_33
_atom_site_aniso_U_23
_atom_site_aniso_U_13
_atom_site_aniso_U_12
O001 0.0347(10) 0.0264(8) 0.0393(11) -0.0054(7) -0.0152(8) -0.0051(7)
O002 0.0420(10) 0.0257(8) 0.0483(12) 0.0013(7) -0.0176(9) -0.0138(8)
C003 0.0222(12) 0.0183(11) 0.0148(12) -0.0005(9) 0.0034(10) -0.0018(9)
C004 0.0196(12) 0.0222(11) 0.0153(12) 0.0006(9) 0.0025(10) -0.0031(9)
C005 0.0185(12) 0.0242(11) 0.0186(12) -0.0032(9) 0.0033(10) -0.0081(9)
C006 0.0270(13) 0.0212(11) 0.0204(13) -0.0002(9) 0.0052(11) -0.0057(10)
C007 0.0219(12) 0.0202(10) 0.0165(12) -0.0027(9) -0.0010(10) -0.0040(9)
C008 0.0205(12) 0.0195(10) 0.0136(12) 0.0007(9) 0.0014(10) -0.0059(9)
C009 0.0276(13) 0.0213(11) 0.0173(13) -0.0040(9) -0.0007(10) -0.0075(10)
C00A 0.0218(12) 0.0276(11) 0.0173(13) 0.0015(9) -0.0019(10) 0.0006(10)
C00B 0.0197(12) 0.0249(11) 0.0197(13) -0.0009(9) -0.0016(10) -0.0071(9)
C00C 0.0266(13) 0.0195(10) 0.0207(13) -0.0019(9) 0.0031(11) -0.0027(10)
C00D 0.0181(12) 0.0239(11) 0.0161(12) 0.0005(9) -0.0011(10) -0.0044(9)
C00E 0.0254(13) 0.0315(13) 0.0221(13) -0.0022(10) -0.0009(11) -0.0071(10)
C00F 0.0324(14) 0.0207(11) 0.0238(14) 0.0027(10) 0.0051(11) -0.0004(10)
C00G 0.0238(12) 0.0189(10) 0.0145(12) 0.0007(9) -0.0051(10) -0.0033(9)
C00H 0.0317(14) 0.0323(12) 0.0194(13) 0.0030(10) -0.0010(11) -0.0085(11)
C00I 0.0267(13) 0.0228(11) 0.0250(14) 0.0029(10) 0.0034(11) -0.0075(10)
C00J 0.0294(14) 0.0292(13) 0.0280(14) 0.0051(10) -0.0039(12) 0.0032(11)
C00K 0.0381(15) 0.0271(12) 0.0185(13) -0.0036(10) 0.0073(11) -0.0020(11)
C00L 0.0256(13) 0.0391(13) 0.0182(13) -0.0028(10) 0.0028(11) -0.0063(10)
C00M 0.0288(14) 0.0291(12) 0.0227(14) 0.0012(10) 0.0088(11) -0.0018(10)
C00N 0.0359(14) 0.0253(11) 0.0177(13) -0.0016(9) -0.0024(11) -0.0059(10)

loop_
_atom_type_symbol
_atom_type_description
_atom_type_scat_dispersion_real
_atom_type_scat_dispersion_imag
_atom_type_scat_source
C C 0.0033 0.0016 'International Tables Vol C Tables 4.2.6.8 and 6.1.1.4'
H H 0.0000 0.0000 'International Tables Vol C Tables 4.2.6.8 and 6.1.1.4'
O O 0.0106 0.0060 'International Tables Vol C Tables 4.2.6.8 and 6.1.1.4'

loop_
_geom_angle_atom_site_label_1
_geom_angle_atom_site_label_2
_geom_angle_atom_site_label_3
_geom_angle
C004 C003 C006 119.2(2)
C004 C003 C009 121.46(17)
C006 C003 C009 119.26(19)
C003 C004 C005 120.70(19)
C003 C004 C00E 120.12(17)
C00E C004 C005 119.15(19)
O001 C005 C004 119.6(2)
O001 C005 C008 119.47(17)
C004 C005 C008 120.90(18)
C003 C006 H006 119.8
C00F C006 C003 120.4(2)
C00F C006 H006 119.8
C008 C007 H007 115.8
C00C C007 H007 115.8
C00C C007 C008 108.66(16)
C00C C007 C00D 99.01(16)
C00D C007 H007 115.8
C00D C007 C008 99.33(14)
C005 C008 C007 107.22(16)
C005 C008 C00G 116.21(15)
C005 C008 C00I 105.24(16)
C00G C008 C007 102.61(15)
C00I C008 C007 113.76(15)
C00I C008 C00G 111.99(17)
O002 C009 C003 120.37(17)
O002 C009 C00G 119.23(19)
C003 C009 C00G 120.34(17)
C00B C00A H00A 126.1
C00C C00A H00A 126.1
C00C C00A C00B 107.72(19)
C00A C00B H00B 116.1
C00A C00B C00D 99.00(15)
C00A C00B C00G 107.50(15)
C00D C00B H00B 116.1
C00D C00B C00G 99.55(16)
C00G C00B H00B 116.1
C007 C00C H00C 126.1
C00A C00C C007 107.89(18)
C00A C00C H00C 126.1
C00B C00D C007 95.27(16)
C00H C00D C007 125.01(18)
C00H C00D C00B 126.36(17)
C00L C00D C007 124.83(17)
C00L C00D C00B 125.74(18)
C00L C00D C00H 61.03(13)
C004 C00E H00E 120.2
C00J C00E C004 119.6(2)
C00J C00E H00E 120.2
C006 C00F H00F 120.0
C00J C00F C006 120.06(19)
C00J C00F H00F 120.0
C008 C00G C00B 102.37(15)
C009 C00G C008 116.31(17)
C009 C00G C00B 107.14(15)
C009 C00G C00N 105.53(15)
C00N C00G C008 112.42(15)
C00N C00G C00B 113.18(17)
C00D C00H H00D 117.9
C00D C00H H00G 117.9
C00D C00H C00L 58.90(13)
H00D C00H H00G 115.0
C00L C00H H00D 117.9
C00L C00H H00G 117.9
C008 C00I H00H 109.4
C008 C00I H00I 109.4
H00H C00I H00I 108.0
C00M C00I C008 110.95(16)
C00M C00I H00H 109.4
C00M C00I H00I 109.4
C00E C00J H00J 119.7
C00F C00J C00E 120.6(2)
C00F C00J H00J 119.7
C00M C00K H00K 121.0
C00M C00K C00N 118.01(19)
C00N C00K H00K 121.0
C00D C00L C00H 60.07(13)
C00D C00L H00L 117.8
C00D C00L H00M 117.8
C00H C00L H00L 117.8
C00H C00L H00M 117.8
H00L C00L H00M 114.9
C00I C00M H00N 120.8
C00K C00M C00I 118.4(2)
C00K C00M H00N 120.8
C00G C00N H00O 109.6
C00G C00N H00P 109.6
C00K C00N C00G 110.49(19)
C00K C00N H00O 109.6
C00K C00N H00P 109.6
H00O C00N H00P 108.1

loop_
_geom_bond_atom_site_label_1
_geom_bond_atom_site_label_2
_geom_bond_distance
O001 C005 1.229(2)
O002 C009 1.227(2)
C003 C004 1.385(3)
C003 C006 1.403(3)
C003 C009 1.481(3)
C004 C005 1.486(3)
C004 C00E 1.395(3)
C005 C008 1.521(3)
C006 H006 0.9300
C006 C00F 1.377(3)
C007 H007 0.9800
C007 C008 1.575(3)
C007 C00C 1.512(3)
C007 C00D 1.524(3)
C008 C00G 1.566(3)
C008 C00I 1.559(2)
C009 C00G 1.532(3)
C00A H00A 0.9300
C00A C00B 1.520(3)
C00A C00C 1.322(3)
C00B H00B 0.9800
C00B C00D 1.521(3)
C00B C00G 1.585(3)
C00C H00C 0.9300
C00D C00H 1.504(3)
C00D C00L 1.486(3)
C00E H00E 0.9300
C00E C00J 1.388(3)
C00F H00F 0.9300
C00F C00J 1.375(3)
C00G C00N 1.552(3)
C00H H00D 0.9700
C00H H00G 0.9700
C00H C00L 1.518(3)
C00I H00H 0.9700
C00I H00I 0.9700
C00I C00M 1.503(3)
C00J H00J 0.9300
C00K H00K 0.9300
C00K C00M 1.318(3)
C00K C00N 1.511(3)
C00L H00L 0.9700
C00L H00M 0.9700
C00M H00N 0.9300
C00N H00O 0.9700
C00N H00P 0.9700

loop_
_geom_torsion_atom_site_label_1
_geom_torsion_atom_site_label_2
_geom_torsion_atom_site_label_3
_geom_torsion_atom_site_label_4
_geom_torsion
O001 C005 C008 C007 51.5(2)
O001 C005 C008 C00G 165.59(17)
O001 C005 C008 C00I -69.9(2)
O002 C009 C00G C008 -167.22(17)
O002 C009 C00G C00B -53.5(2)
O002 C009 C00G C00N 67.4(2)
C003 C004 C005 O001 -165.52(18)
C003 C004 C005 C008 16.7(3)
C003 C004 C00E C00J -1.4(3)
C003 C006 C00F C00J -0.3(3)
C003 C009 C00G C008 15.4(3)
C003 C009 C00G C00B 129.19(19)
C003 C009 C00G C00N -109.9(2)
C004 C003 C006 C00F 0.5(3)
C004 C003 C009 O002 165.76(18)
C004 C003 C009 C00G -16.9(3)
C004 C005 C008 C007 -130.66(17)
C004 C005 C008 C00G -16.6(3)
C004 C005 C008 C00I 107.90(19)
C004 C00E C00J C00F 1.6(3)
C005 C004 C00E C00J -179.23(18)
C005 C008 C00G C009 0.8(2)
C005 C008 C00G C00B -115.59(18)
C005 C008 C00G C00N 122.65(18)
C005 C008 C00I C00M -82.6(2)
C006 C003 C004 C005 178.12(17)
C006 C003 C004 C00E 0.3(3)
C006 C003 C009 O002 -11.8(3)
C006 C003 C009 C00G 165.53(18)
C006 C00F C00J C00E -0.8(3)
C007 C008 C00G C009 117.47(17)
C007 C008 C00G C00B 1.04(18)
C007 C008 C00G C00N -120.72(17)
C007 C008 C00I C00M 160.28(18)
C007 C00D C00H C00L -114.2(2)
C007 C00D C00L C00H 114.4(2)
C008 C007 C00C C00A -69.5(2)
C008 C007 C00D C00B 59.85(17)
C008 C007 C00D C00H -82.5(2)
C008 C007 C00D C00L -158.99(19)
C008 C00G C00N C00K -46.7(2)
C008 C00I C00M C00K -48.8(3)
C009 C003 C004 C005 0.6(3)
C009 C003 C004 C00E -177.24(18)
C009 C003 C006 C00F 178.12(18)
C009 C00G C00N C00K 81.10(19)
C00A C00B C00D C007 50.50(16)
C00A C00B C00D C00H -167.93(18)
C00A C00B C00D C00L -90.1(2)
C00A C00B C00G C008 -67.04(19)
C00A C00B C00G C009 170.10(17)
C00A C00B C00G C00N 54.2(2)
C00B C00A C00C C007 -0.6(2)
C00B C00D C00H C00L 114.9(2)
C00B C00D C00L C00H -115.9(2)
C00B C00G C00N C00K -162.04(15)
C00C C007 C008 C005 -171.53(16)
C00C C007 C008 C00G 65.56(18)
C00C C007 C008 C00I -55.6(2)
C00C C007 C00D C00B -50.90(17)
C00C C007 C00D C00H 166.77(18)
C00C C007 C00D C00L 90.3(2)
C00C C00A C00B C00D -32.8(2)
C00C C00A C00B C00G 70.3(2)
C00D C007 C008 C005 85.59(17)
C00D C007 C008 C00G -37.32(18)
C00D C007 C008 C00I -158.50(17)
C00D C007 C00C C00A 33.6(2)
C00D C00B C00G C008 35.64(17)
C00D C00B C00G C009 -87.22(18)
C00D C00B C00G C00N 156.88(15)
C00E C004 C005 O001 12.3(3)
C00E C004 C005 C008 -165.47(18)
C00G C008 C00I C00M 44.5(2)
C00G C00B C00D C007 -59.10(16)
C00G C00B C00D C00H 82.5(2)
C00G C00B C00D C00L 160.27(17)
C00I C008 C00G C009 -120.14(18)
C00I C008 C00G C00B 123.43(16)
C00I C008 C00G C00N 1.7(2)
C00M C00K C00N C00G 48.4(3)
C00N C00K C00M C00I 0.7(3)
